data_7015494
loop_
_publ_author_name
'Hernandez, Olivier J.'
'Tassel, C\'edric'
'Nakano, Kunihiro'
'Paulus, Werner'
'Ritter, Clemens'
'Collet, Eric'
'Kitada, Atsushi'
'Yoshimura, Kazuyoshi'
'Kageyama, Hiroshi'

_publ_section_title
;
 First single-crystal synthesis and low-temperature structural
 determination of the quasi-2D quantum spin compound (CuCl)LaNb2O7.
;
_journal_issue 17
_journal_name_full 'Dalton transactions (Cambridge, England : 2003)'
_journal_page_first 4605
_journal_page_last 4613
_journal_paper_doi 10.1039/c0dt01665a
_journal_volume 40
_journal_year 2011
_chemical_formula_sum 'Cl1.017 Cu La Nb2 O7'
_chemical_formula_weight 536.3
_chemical_name_systematic ' ?'
_space_group_IT_number 55
_symmetry_cell_setting orthorhombic
_symmetry_space_group_name_Hall '-P 2 2ab'
_symmetry_space_group_name_H-M 'P b a m'
_audit_creation_method 'Jana2000 Version : 08/11/2007'
_cell_angle_alpha 90
_cell_angle_beta 90
_cell_angle_gamma 90
_cell_formula_units_Z 4
_cell_length_a 7.7454(2)
_cell_length_b 7.74872(17)
_cell_length_c 11.7132(2)
_cell_measurement_reflns_used 3512
_cell_measurement_temperature 14
_cell_measurement_theta_max 33.6275
_cell_measurement_theta_min 2.6190
_cell_volume 702.99(3)
_computing_cell_refinement
;
CrysAlis RED, Oxford Diffraction Ltd.,
Version 1.171.32.5 (release 08-05-2007 CrysAlis171 .NET)
(compiled May 8 2007,13:10:02)
;
_computing_data_collection
;
CrysAlis CCD, Oxford Diffraction Ltd.,
Version 1.171.32.5 (release 08-05-2007 CrysAlis171 .NET)
(compiled May 8 2007,13:10:02)
;
_computing_data_reduction
;
CrysAlis RED, Oxford Diffraction Ltd.,
Version 1.171.32.5 (release 08-05-2007 CrysAlis171 .NET)
(compiled May 8 2007,13:10:02)
;
_computing_publication_material 'Jana2000 (Petricek, Dusek & Palatinus, 2000)'
_computing_structure_refinement 'Jana2000 (Petricek, Dusek & Palatinus, 2000)'
_diffrn_ambient_temperature 14
_diffrn_detector_area_resol_mean 16.1852
_diffrn_measured_fraction_theta_full 0.96
_diffrn_measurement_details
;
1 omega -2.00 50.00 1.0000 1.0000
omega____ theta____ kappa____ phi______ omega'___ theta'___ frames
- 32.0000 80.0000 0.0000 0.0000 0.0000 52

2 omega -2.00 50.00 1.0000 1.0000
omega____ theta____ kappa____ phi______ omega'___ theta'___ frames
- 32.0000 80.0000 120.0000 0.0000 0.0000 52

3 omega -66.00 39.00 1.0000 1.0000
omega____ theta____ kappa____ phi______ omega'___ theta'___ frames
- -32.0000 80.0000 90.0000 0.0000 0.0000 105

4 phi -180.00 170.00 1.0000 1.0000
omega____ theta____ kappa____ phi______ omega'___ theta'___ frames
0.0000 32.0000 0.0000 - 0.0000 0.0000 350

5 omega 3.00 103.00 1.0000 1.0000
omega____ theta____ kappa____ phi______ omega'___ theta'___ frames
- 32.0000 40.0000 90.0000 0.0000 0.0000 100

6 omega 3.00 64.00 1.0000 1.0000
omega____ theta____ kappa____ phi______ omega'___ theta'___ frames
- 32.0000 40.0000 120.0000 0.0000 0.0000 61
;
_diffrn_measurement_device_type 'Oxford diffraction Xcalibur'
_diffrn_measurement_method '\p and \o scans'
_diffrn_radiation_monochromator graphite
_diffrn_radiation_source 'Enhance (Mo) X-ray Source'
_diffrn_radiation_type 'Mo K\a'
_diffrn_radiation_wavelength 0.71069
_diffrn_reflns_av_R_equivalents 0.0365
_diffrn_reflns_av_sigmaI/netI 0.0380
_diffrn_reflns_limit_h_max 11
_diffrn_reflns_limit_h_min -11
_diffrn_reflns_limit_k_max 11
_diffrn_reflns_limit_k_min -11
_diffrn_reflns_limit_l_max 17
_diffrn_reflns_limit_l_min -18
_diffrn_reflns_number 11337
_diffrn_reflns_theta_full 33.75
_diffrn_reflns_theta_max 33.75
_diffrn_reflns_theta_min 3.48
_exptl_absorpt_coefficient_mu 12.494
_exptl_absorpt_correction_T_max 1.00000
_exptl_absorpt_correction_T_min 0.17569
_exptl_absorpt_correction_type multi-scan
_exptl_absorpt_process_details
;
CrysAlis RED, Oxford Diffraction Ltd.,
Version 1.171.32.5 (release 08-05-2007 CrysAlis171 .NET)
(compiled May 8 2007,13:10:02)
Empirical absorption correction using spherical harmonics,
implemented in SCALE3 ABSPACK scaling algorithm.
;
_exptl_crystal_colour black
_exptl_crystal_density_diffrn 5.0657
_exptl_crystal_description prism
_exptl_crystal_F_000 965.7
_exptl_crystal_size_max 0.5
_exptl_crystal_size_mid 0.37
_exptl_crystal_size_min 0.1
_refine_diff_density_max 3.37
_refine_diff_density_min -1.92
_refine_ls_extinction_method none
_refine_ls_goodness_of_fit_gt 2.10
_refine_ls_goodness_of_fit_ref 2.10
_refine_ls_number_parameters 40
_refine_ls_number_reflns 716
_refine_ls_R_factor_all 0.0316
_refine_ls_R_factor_gt 0.0316
_refine_ls_shift/su_max 0.0053
_refine_ls_shift/su_mean 0.0014
_refine_ls_structure_factor_coef F
_refine_ls_weighting_details w=1/(\s^2^(F)+0.0001F^2^)
_refine_ls_weighting_scheme sigma
_refine_ls_wR_factor_gt 0.0376
_refine_ls_wR_factor_ref 0.0376
_reflns_number_gt 716
_reflns_number_total 1341
_reflns_threshold_expression I>3\s(I)
_cod_data_source_file c0dt01665a.txt
_cod_data_source_block (I)
_cod_original_sg_symbol_Hall '-P -2xab;-2yab;-2z'
_cod_original_formula_sum 'Cl1.017 Cu1 La1 Nb2 O7'
_cod_database_code 7015494

loop_
_symmetry_equiv_pos_site_id
_symmetry_equiv_pos_as_xyz
1 x,y,z
2 1/2-x,1/2+y,z
3 1/2+x,1/2-y,z
4 x,y,-z
5 -x,-y,-z
6 1/2+x,1/2-y,-z
7 1/2-x,1/2+y,-z
8 -x,-y,z

loop_
_atom_site_label
_atom_site_type_symbol
_atom_site_fract_x
_atom_site_fract_y
_atom_site_fract_z
_atom_site_adp_type
_atom_site_U_iso_or_equiv
_atom_site_symmetry_multiplicity
_atom_site_occupancy
_atom_site_calc_flag
_atom_site_refinement_flags
_atom_site_disorder_assembly
_atom_site_disorder_group
Cu Cu 0.5050(8) -0.2360(2) 0.5 Uani 0.0074(6) 4 1 d . . .
La La 0.74225(11) -0.50007(10) 0 Uani 0.0042(3) 4 1 d . . .
Nb Nb 0.5000(2) -0.24819(7) 0.19102(4) Uiso 0.00411(15) 8 1 d . . .
O1 O 0.5 0 0.1423(8) Uiso 0.005(3) 4 1 d . . .
O2 O 0.5 -0.5 0.1736(9) Uiso 0.005(2) 4 1 d . . .
O3 O 0.7487(19) -0.2505(7) 0.1525(6) Uiso 0.010(3) 8 1 d . . .
O4 O 0.500(2) -0.2818(10) 0 Uiso 0.0074(17) 4 1 d . . .
O5 O 0.5021(18) -0.2257(6) 0.3414(4) Uiso 0.0085(9) 8 1 d . . .
Cl1 Cl 0.7655(7) -0.0736(6) 0.5 Uiso 0.0097(12) 4 0.938(14) d . . .
Cl2 Cl 0.759(10) 0.044(7) 0.5 Uiso 0.0097(12) 4 0.079(11) d . . .

loop_
_atom_site_aniso_label
_atom_site_aniso_type_symbol
_atom_site_aniso_U_11
_atom_site_aniso_U_22
_atom_site_aniso_U_33
_atom_site_aniso_U_12
_atom_site_aniso_U_13
_atom_site_aniso_U_23
Cu Cu 0.0067(13) 0.0089(14) 0.0065(5) -0.0005(9) 0 0
La La 0.0045(6) 0.0023(6) 0.0057(2) 0.0002(13) 0 0

loop_
_atom_type_symbol
_atom_type_scat_dispersion_real
_atom_type_scat_dispersion_imag
_atom_type_scat_source
_atom_type_scat_Cromer_Mann_a1
_atom_type_scat_Cromer_Mann_b1
_atom_type_scat_Cromer_Mann_a2
_atom_type_scat_Cromer_Mann_b2
_atom_type_scat_Cromer_Mann_a3
_atom_type_scat_Cromer_Mann_b3
_atom_type_scat_Cromer_Mann_a4
_atom_type_scat_Cromer_Mann_b4
_atom_type_scat_Cromer_Mann_c
O 0.011 0.006 'International Tables Vol C Tables 4.2.6.8 and 6.1.1.4' 3.0485 13.2771 2.2868 5.7011 1.5463 0.3239 0.867 32.908901 0.2508
Cl 0.148 0.159 'International Tables Vol C Tables 4.2.6.8 and 6.1.1.4' 11.4604 0.0104 7.1964 1.1662 6.2556 18.5194 1.6455 47.7784 -9.5574
Cu 0.320 1.265 'International Tables Vol C Tables 4.2.6.8 and 6.1.1.4' 13.338 3.5828 7.1676 0.247 5.6158 11.3966 1.6735 64.812599 1.191
Nb -2.073 0.622 'International Tables Vol C Tables 4.2.6.8 and 6.1.1.4' 17.614201 1.18865 12.0144 11.766 4.04183 0.204785 3.53346 69.7957 3.75591
La -0.287 2.452 'International Tables Vol C Tables 4.2.6.8 and 6.1.1.4' 20.577999 2.94817 19.599001 0.244475 11.3727 18.7726 3.28719 133.123993 2.14678

loop_
_geom_angle_atom_site_label_1
_geom_angle_atom_site_label_2
_geom_angle_atom_site_label_3
_geom_angle_site_symmetry_1
_geom_angle_site_symmetry_2
_geom_angle_site_symmetry_3
_geom_angle
_geom_angle_publ_flag
O5 Cu O5 . . 4_556 174.9(3) yes
O5 Cu Cl1 . . . 89.3(4) yes
O5 Cu Cl1 . . 6_446 91.0(4) yes
O5 Cu Cl2 . . . 88.7(3) yes
O5 Cu Cl2 . . 5_656 88.0(4) yes
O5 Cu Cl2 . . 2_645 92.2(4) yes
O5 Cu O5 4_556 . . 174.9(3) yes
O5 Cu Cl1 4_556 . . 89.3(4) yes
O5 Cu Cl1 4_556 . 6_446 91.0(4) yes
O5 Cu Cl2 4_556 . . 88.7(3) yes
O5 Cu Cl2 4_556 . 5_656 88.0(4) yes
O5 Cu Cl2 4_556 . 2_645 92.2(4) yes
Cl1 Cu Cl1 . . 6_446 173.4(3) yes
Cl1 Cu Cl2 . . . 15.9(13) yes
Cl1 Cu Cl2 . . 5_656 112.1(14) yes
Cl1 Cu Cl2 . . 2_645 74.9(15) yes
Cl1 Cu Cl1 6_446 . . 173.4(3) yes
Cl1 Cu Cl2 6_446 . . 170.7(14) yes
Cl1 Cu Cl2 6_446 . 5_656 74.5(15) yes
Cl1 Cu Cl2 6_446 . 2_645 98.5(15) yes
Cl2 Cu Cl2 . . 5_656 96(2) yes
Cl2 Cu Cl2 . . 2_645 91(2) yes
Cl2 Cu Cl2 5_656 . . 96(2) yes
Cl2 Cu Cl2 5_656 . 2_645 173(2) yes
Cl2 Cu Cl2 2_645 . . 91(2) yes
Cl2 Cu Cl2 2_645 . 5_656 173(2) yes
O1 La O1 2_645 . 6_545 79.7(2) yes
O1 La O2 2_645 . . 92.8(2) yes
O1 La O2 2_645 . 5_645 172.6(2) yes
O1 La O3 2_645 . . 63.3(3) yes
O1 La O3 2_645 . 2_645 63.0(3) yes
O1 La O3 2_645 . 7_645 114.4(3) yes
O1 La O3 2_645 . 4_555 114.8(3) yes
O1 La O4 2_645 . . 124.73(19) yes
O1 La O4 2_645 . 5_645 124.81(19) yes
O1 La O4 2_645 . 2_645 58.83(18) yes
O1 La O4 2_645 . 6_545 58.78(18) yes
O1 La O1 6_545 . 2_645 79.7(2) yes
O1 La O2 6_545 . . 172.6(2) yes
O1 La O2 6_545 . 5_645 92.8(2) yes
O1 La O3 6_545 . . 114.8(3) yes
O1 La O3 6_545 . 2_645 114.4(3) yes
O1 La O3 6_545 . 7_645 63.0(3) yes
O1 La O3 6_545 . 4_555 63.3(3) yes
O1 La O4 6_545 . . 124.73(19) yes
O1 La O4 6_545 . 5_645 124.81(19) yes
O1 La O4 6_545 . 2_645 58.83(18) yes
O1 La O4 6_545 . 6_545 58.78(18) yes
O2 La O2 . . 5_645 94.6(2) yes
O2 La O3 . . . 60.9(3) yes
O2 La O3 . . 2_645 61.4(3) yes
O2 La O3 . . 7_645 121.0(3) yes
O2 La O3 . . 4_555 120.7(3) yes
O2 La O4 . . . 59.76(17) yes
O2 La O4 . . 5_645 59.73(17) yes
O2 La O4 . . 2_645 117.23(16) yes
O2 La O4 . . 6_545 117.24(16) yes
O2 La O2 5_645 . . 94.6(2) yes
O2 La O3 5_645 . . 120.7(3) yes
O2 La O3 5_645 . 2_645 121.0(3) yes
O2 La O3 5_645 . 7_645 61.4(3) yes
O2 La O3 5_645 . 4_555 60.9(3) yes
O2 La O4 5_645 . . 59.76(17) yes
O2 La O4 5_645 . 5_645 59.73(17) yes
O2 La O4 5_645 . 2_645 117.23(16) yes
O2 La O4 5_645 . 6_545 117.24(16) yes
O3 La O3 . . 2_645 94.6(2) yes
O3 La O3 . . 7_645 177.4(5) yes
O3 La O3 . . 4_555 85.4(2) yes
O3 La O4 . . . 61.4(3) yes
O3 La O4 . . 5_645 120.4(3) yes
O3 La O4 . . 2_645 122.0(3) yes
O3 La O4 . . 6_545 56.3(3) yes
O3 La O3 2_645 . . 94.6(2) yes
O3 La O3 2_645 . 7_645 85.2(2) yes
O3 La O3 2_645 . 4_555 177.4(5) yes
O3 La O4 2_645 . . 120.8(3) yes
O3 La O4 2_645 . 5_645 61.8(3) yes
O3 La O4 2_645 . 2_645 55.9(3) yes
O3 La O4 2_645 . 6_545 121.6(3) yes
O3 La O3 7_645 . . 177.4(5) yes
O3 La O3 7_645 . 2_645 85.2(2) yes
O3 La O3 7_645 . 4_555 94.6(2) yes
O3 La O4 7_645 . . 120.8(3) yes
O3 La O4 7_645 . 5_645 61.8(3) yes
O3 La O4 7_645 . 2_645 55.9(3) yes
O3 La O4 7_645 . 6_545 121.6(3) yes
O3 La O3 4_555 . . 85.4(2) yes
O3 La O3 4_555 . 2_645 177.4(5) yes
O3 La O3 4_555 . 7_645 94.6(2) yes
O3 La O4 4_555 . . 61.4(3) yes
O3 La O4 4_555 . 5_645 120.4(3) yes
O3 La O4 4_555 . 2_645 122.0(3) yes
O3 La O4 4_555 . 6_545 56.3(3) yes
O4 La O4 . . 5_645 84.0(4) yes
O4 La O4 . . 2_645 174.5(4) yes
O4 La O4 . . 6_545 90.4(4) yes
O4 La O4 5_645 . . 84.0(4) yes
O4 La O4 5_645 . 2_645 90.4(4) yes
O4 La O4 5_645 . 6_545 174.4(4) yes
O4 La O4 2_645 . . 174.5(4) yes
O4 La O4 2_645 . 5_645 90.4(4) yes
O4 La O4 2_645 . 6_545 95.1(3) yes
O4 La O4 6_545 . . 90.4(4) yes
O4 La O4 6_545 . 5_645 174.4(4) yes
O4 La O4 6_545 . 2_645 95.1(3) yes
O1 Nb O2 . . . 157.5(4) yes
O1 Nb O3 . . . 86.77(19) yes
O1 Nb O3 . . 3_445 86.60(19) yes
O1 Nb O4 . . . 80.1(3) yes
O1 Nb O5 . . . 100.9(3) yes
O2 Nb O3 . . . 88.11(19) yes
O2 Nb O3 . . 3_445 88.37(19) yes
O2 Nb O4 . . . 77.4(4) yes
O2 Nb O5 . . . 101.6(3) yes
O3 Nb O3 . . 3_445 153.7(3) yes
O3 Nb O4 . . . 76.8(5) yes
O3 Nb O5 . . . 102.6(5) yes
O3 Nb O3 3_445 . . 153.7(3) yes
O3 Nb O4 3_445 . . 77.1(5) yes
O3 Nb O5 3_445 . . 103.6(5) yes
O4 Nb O5 . . . 178.8(4) yes
La O1 La 2_655 . 6_445 100.3(3) yes
La O1 Nb 2_655 . . 100.50(14) yes
La O1 Nb 2_655 . 8_655 100.51(14) yes
La O1 O3 2_655 . . 59.2(2) yes
La O1 O3 2_655 . 2_655 58.9(2) yes
La O1 O3 2_655 . 3_445 124.9(3) yes
La O1 O3 2_655 . 8_655 124.6(3) yes
La O1 O4 2_655 . . 67.1(3) yes
La O1 O4 2_655 . 5_655 67.2(3) yes
La O1 O5 2_655 . . 120.6(3) yes
La O1 O5 2_655 . 8_655 121.1(3) yes
La O1 La 6_445 . 2_655 100.3(3) yes
La O1 Nb 6_445 . . 100.51(14) yes
La O1 Nb 6_445 . 8_655 100.50(14) yes
La O1 O3 6_445 . . 124.6(3) yes
La O1 O3 6_445 . 2_655 124.9(3) yes
La O1 O3 6_445 . 3_445 58.9(2) yes
La O1 O3 6_445 . 8_655 59.2(2) yes
La O1 O4 6_445 . . 67.2(3) yes
La O1 O4 6_445 . 5_655 67.1(3) yes
La O1 O5 6_445 . . 121.1(3) yes
La O1 O5 6_445 . 8_655 120.6(3) yes
Nb O1 Nb . . 8_655 147.0(5) yes
Nb O1 O3 . . . 46.2(2) yes
Nb O1 O3 . . 2_655 131.5(3) yes
Nb O1 O3 . . 3_445 46.6(2) yes
Nb O1 O3 . . 8_655 131.9(3) yes
Nb O1 O4 . . . 53.88(14) yes
Nb O1 O4 . . 5_655 159.2(4) yes
Nb O1 O5 . . . 36.60(18) yes
Nb O1 O5 . . 8_655 110.4(4) yes
Nb O1 Nb 8_655 . . 147.0(5) yes
Nb O1 O3 8_655 . . 131.9(3) yes
Nb O1 O3 8_655 . 2_655 46.6(2) yes
Nb O1 O3 8_655 . 3_445 131.5(3) yes
Nb O1 O3 8_655 . 8_655 46.2(2) yes
Nb O1 O4 8_655 . . 159.2(4) yes
Nb O1 O4 8_655 . 5_655 53.88(14) yes
Nb O1 O5 8_655 . . 110.4(4) yes
Nb O1 O5 8_655 . 8_655 36.60(18) yes
O3 O1 O3 . . 2_655 89.9(3) yes
O3 O1 O3 . . 3_445 89.9(3) yes
O3 O1 O3 . . 8_655 175.0(5) yes
O3 O1 O4 . . . 57.5(3) yes
O3 O1 O4 . . 5_655 126.2(4) yes
O3 O1 O5 . . . 62.3(3) yes
O3 O1 O5 . . 8_655 113.3(4) yes
O3 O1 O3 2_655 . . 89.9(3) yes
O3 O1 O3 2_655 . 3_445 175.0(5) yes
O3 O1 O3 2_655 . 8_655 89.9(3) yes
O3 O1 O4 2_655 . . 125.8(4) yes
O3 O1 O4 2_655 . 5_655 57.8(3) yes
O3 O1 O5 2_655 . . 112.6(4) yes
O3 O1 O5 2_655 . 8_655 63.1(3) yes
O3 O1 O3 3_445 . . 89.9(3) yes
O3 O1 O3 3_445 . 2_655 175.0(5) yes
O3 O1 O3 3_445 . 8_655 89.9(3) yes
O3 O1 O4 3_445 . . 57.8(3) yes
O3 O1 O4 3_445 . 5_655 125.8(4) yes
O3 O1 O5 3_445 . . 63.1(3) yes
O3 O1 O5 3_445 . 8_655 112.6(4) yes
O3 O1 O3 8_655 . . 175.0(5) yes
O3 O1 O3 8_655 . 2_655 89.9(3) yes
O3 O1 O3 8_655 . 3_445 89.9(3) yes
O3 O1 O4 8_655 . . 126.2(4) yes
O3 O1 O4 8_655 . 5_655 57.5(3) yes
O3 O1 O5 8_655 . . 113.3(4) yes
O3 O1 O5 8_655 . 8_655 62.3(3) yes
O4 O1 O4 . . 5_655 105.3(3) yes
O4 O1 O5 . . . 90.48(14) yes
O4 O1 O5 . . 8_655 164.2(3) yes
O4 O1 O4 5_655 . . 105.3(3) yes
O4 O1 O5 5_655 . . 164.2(3) yes
O4 O1 O5 5_655 . 8_655 90.48(14) yes
O5 O1 O5 . . 8_655 73.8(3) yes
O5 O1 O5 8_655 . . 73.8(3) yes
La O2 La . . 5_645 85.4(3) yes
La O2 Nb . . . 94.4(2) yes
La O2 Nb . . 8_645 94.4(2) yes
La O2 O3 . . . 57.1(2) yes
La O2 O3 . . 2_645 57.0(2) yes
La O2 O3 . . 3_445 114.4(3) yes
La O2 O3 . . 8_645 114.2(3) yes
La O2 O4 . . . 55.6(3) yes
La O2 O4 . . 5_645 55.6(3) yes
La O2 O5 . . . 119.7(2) yes
La O2 O5 . . 8_645 120.2(2) yes
La O2 La 5_645 . . 85.4(3) yes
La O2 Nb 5_645 . . 94.4(2) yes
La O2 Nb 5_645 . 8_645 94.4(2) yes
La O2 O3 5_645 . . 114.2(3) yes
La O2 O3 5_645 . 2_645 114.4(3) yes
La O2 O3 5_645 . 3_445 57.0(2) yes
La O2 O3 5_645 . 8_645 57.1(2) yes
La O2 O4 5_645 . . 55.6(3) yes
La O2 O4 5_645 . 5_645 55.6(3) yes
La O2 O5 5_645 . . 120.2(2) yes
La O2 O5 5_645 . 8_645 119.7(2) yes
Nb O2 Nb . . 8_645 168.0(6) yes
Nb O2 O3 . . . 46.2(2) yes
Nb O2 O3 . . 2_645 135.1(2) yes
Nb O2 O3 . . 3_445 46.4(2) yes
Nb O2 O3 . . 8_645 135.3(2) yes
Nb O2 O4 . . . 56.2(2) yes
Nb O2 O4 . . 5_645 135.7(5) yes
Nb O2 O5 . . . 36.79(18) yes
Nb O2 O5 . . 8_645 131.2(5) yes
Nb O2 Nb 8_645 . . 168.0(6) yes
Nb O2 O3 8_645 . . 135.3(2) yes
Nb O2 O3 8_645 . 2_645 46.4(2) yes
Nb O2 O3 8_645 . 3_445 135.1(2) yes
Nb O2 O3 8_645 . 8_645 46.2(2) yes
Nb O2 O4 8_645 . . 135.7(5) yes
Nb O2 O4 8_645 . 5_645 56.2(2) yes
Nb O2 O5 8_645 . . 131.2(5) yes
Nb O2 O5 8_645 . 8_645 36.79(18) yes
O3 O2 O3 . . 2_645 89.6(3) yes
O3 O2 O3 . . 3_445 89.5(3) yes
O3 O2 O3 . . 8_645 169.7(5) yes
O3 O2 O4 . . . 58.6(4) yes
O3 O2 O4 . . 5_645 112.5(4) yes
O3 O2 O5 . . . 62.6(3) yes
O3 O2 O5 . . 8_645 125.7(4) yes
O3 O2 O3 2_645 . . 89.6(3) yes
O3 O2 O3 2_645 . 3_445 169.7(5) yes
O3 O2 O3 2_645 . 8_645 89.5(3) yes
O3 O2 O4 2_645 . . 112.3(4) yes
O3 O2 O4 2_645 . 5_645 58.8(4) yes
O3 O2 O5 2_645 . . 125.0(4) yes
O3 O2 O5 2_645 . 8_645 63.2(3) yes
O3 O2 O3 3_445 . . 89.5(3) yes
O3 O2 O3 3_445 . 2_645 169.7(5) yes
O3 O2 O3 3_445 . 8_645 89.6(3) yes
O3 O2 O4 3_445 . . 58.8(4) yes
O3 O2 O4 3_445 . 5_645 112.3(4) yes
O3 O2 O5 3_445 . . 63.2(3) yes
O3 O2 O5 3_445 . 8_645 125.0(4) yes
O3 O2 O3 8_645 . . 169.7(5) yes
O3 O2 O3 8_645 . 2_645 89.5(3) yes
O3 O2 O3 8_645 . 3_445 89.6(3) yes
O3 O2 O4 8_645 . . 112.5(4) yes
O3 O2 O4 8_645 . 5_645 58.6(4) yes
O3 O2 O5 8_645 . . 125.7(4) yes
O3 O2 O5 8_645 . 8_645 62.6(3) yes
O4 O2 O4 . . 5_645 79.5(3) yes
O4 O2 O5 . . . 93.02(16) yes
O4 O2 O5 . . 8_645 172.5(3) yes
O4 O2 O4 5_645 . . 79.5(3) yes
O4 O2 O5 5_645 . . 172.5(3) yes
O4 O2 O5 5_645 . 8_645 93.02(16) yes
O5 O2 O5 . . 8_645 94.5(3) yes
O5 O2 O5 8_645 . . 94.5(3) yes
La O3 La . . 2_655 94.7(2) yes
La O3 Nb . . . 98.2(4) yes
La O3 Nb . . 3_545 99.7(4) yes
La O3 O1 . . . 118.6(5) yes
La O3 O1 . . 2_645 57.8(2) yes
La O3 O2 . . . 61.9(3) yes
La O3 O2 . . 2_655 126.2(5) yes
La O3 O4 . . . 57.3(3) yes
La O3 O4 . . 6_545 68.1(3) yes
La O3 O5 . . . 123.2(4) yes
La O3 O5 . . 3_545 118.3(4) yes
La O3 La 2_655 . . 94.7(2) yes
La O3 Nb 2_655 . . 100.0(4) yes
La O3 Nb 2_655 . 3_545 97.5(4) yes
La O3 O1 2_655 . . 57.8(2) yes
La O3 O1 2_655 . 2_645 118.0(5) yes
La O3 O2 2_655 . . 126.8(5) yes
La O3 O2 2_655 . 2_655 61.6(3) yes
La O3 O4 2_655 . . 68.2(3) yes
La O3 O4 2_655 . 6_545 57.0(3) yes
La O3 O5 2_655 . . 118.7(4) yes
La O3 O5 2_655 . 3_545 122.2(4) yes
Nb O3 Nb . . 3_545 153.7(4) yes
Nb O3 O1 . . . 47.0(3) yes
Nb O3 O1 . . 2_645 134.9(3) yes
Nb O3 O2 . . . 45.7(2) yes
Nb O3 O2 . . 2_655 131.3(3) yes
Nb O3 O4 . . . 56.3(4) yes
Nb O3 O4 . . 6_545 150.1(5) yes
Nb O3 O5 . . . 36.1(3) yes
Nb O3 O5 . . 3_545 118.3(4) yes
Nb O3 Nb 3_545 . . 153.7(4) yes
Nb O3 O1 3_545 . . 134.3(3) yes
Nb O3 O1 3_545 . 2_645 46.8(3) yes
Nb O3 O2 3_545 . . 131.4(3) yes
Nb O3 O2 3_545 . 2_655 45.3(2) yes
Nb O3 O4 3_545 . . 149.7(5) yes
Nb O3 O4 3_545 . 6_545 55.8(4) yes
Nb O3 O5 3_545 . . 117.7(4) yes
Nb O3 O5 3_545 . 3_545 35.5(3) yes
O1 O3 O1 . . 2_645 175.0(4) yes
O1 O3 O2 . . . 90.6(4) yes
O1 O3 O2 . . 2_655 90.08(17) yes
O1 O3 O4 . . . 61.5(4) yes
O1 O3 O4 . . 6_545 114.9(3) yes
O1 O3 O5 . . . 61.8(3) yes
O1 O3 O5 . . 3_545 122.8(3) yes
O1 O3 O1 2_645 . . 175.0(4) yes
O1 O3 O2 2_645 . . 90.32(17) yes
O1 O3 O2 2_645 . 2_655 89.9(4) yes
O1 O3 O4 2_645 . . 115.0(3) yes
O1 O3 O4 2_645 . 6_545 61.1(4) yes
O1 O3 O5 2_645 . . 122.7(3) yes
O1 O3 O5 2_645 . 3_545 61.3(3) yes
O2 O3 O2 . . 2_655 169.7(4) yes
O2 O3 O4 . . . 58.9(4) yes
O2 O3 O4 . . 6_545 130.0(4) yes
O2 O3 O5 . . . 61.3(3) yes
O2 O3 O5 . . 3_545 110.8(3) yes
O2 O3 O2 2_655 . . 169.7(4) yes
O2 O3 O4 2_655 . . 129.8(4) yes
O2 O3 O4 2_655 . 6_545 58.4(4) yes
O2 O3 O5 2_655 . . 110.2(3) yes
O2 O3 O5 2_655 . 3_545 60.6(3) yes
O4 O3 O4 . . 6_545 95.1(4) yes
O4 O3 O5 . . . 92.4(5) yes
O4 O3 O5 . . 3_545 169.6(4) yes
O4 O3 O4 6_545 . . 95.1(4) yes
O4 O3 O5 6_545 . . 168.6(4) yes
O4 O3 O5 6_545 . 3_545 91.3(5) yes
O5 O3 O5 . . 3_545 82.6(4) yes
O5 O3 O5 3_545 . . 82.6(4) yes
La O4 La . . 5_645 96.0(3) yes
La O4 La . . 2_655 89.7(5) yes
La O4 La . . 6_445 174.5(5) yes
La O4 Nb . . . 94.5(3) yes
La O4 Nb . . 4_555 94.5(3) yes
La O4 O1 . . . 122.2(5) yes
La O4 O1 . . 5_655 122.2(5) yes
La O4 O2 . . . 64.7(2) yes
La O4 O2 . . 5_645 64.7(2) yes
La O4 O3 . . . 61.3(4) yes
La O4 O3 . . 6_445 127.5(3) yes
La O4 O3 . . 3_445 127.5(3) yes
La O4 O3 . . 4_555 61.3(4) yes
La O4 La 5_645 . . 96.0(3) yes
La O4 La 5_645 . 2_655 174.4(5) yes
La O4 La 5_645 . 6_445 89.5(5) yes
La O4 Nb 5_645 . . 94.4(3) yes
La O4 Nb 5_645 . 4_555 94.4(3) yes
La O4 O1 5_645 . . 122.1(5) yes
La O4 O1 5_645 . 5_655 122.1(5) yes
La O4 O2 5_645 . . 64.6(2) yes
La O4 O2 5_645 . 5_645 64.6(2) yes
La O4 O3 5_645 . . 127.2(3) yes
La O4 O3 5_645 . 6_445 61.1(4) yes
La O4 O3 5_645 . 3_445 61.1(4) yes
La O4 O3 5_645 . 4_555 127.2(3) yes
La O4 La 2_655 . . 89.7(5) yes
La O4 La 2_655 . 5_645 174.4(5) yes
La O4 La 2_655 . 6_445 84.9(2) yes
La O4 Nb 2_655 . . 85.1(3) yes
La O4 Nb 2_655 . 4_555 85.1(3) yes
La O4 O1 2_655 . . 54.10(19) yes
La O4 O1 2_655 . 5_655 54.10(19) yes
La O4 O2 2_655 . . 118.2(4) yes
La O4 O2 2_655 . 5_645 118.2(4) yes
La O4 O3 2_655 . . 55.9(3) yes
La O4 O3 2_655 . 6_445 115.2(3) yes
La O4 O3 2_655 . 3_445 115.2(3) yes
La O4 O3 2_655 . 4_555 55.9(3) yes
La O4 La 6_445 . . 174.5(5) yes
La O4 La 6_445 . 5_645 89.5(5) yes
La O4 La 6_445 . 2_655 84.9(2) yes
La O4 Nb 6_445 . . 85.1(3) yes
La O4 Nb 6_445 . 4_555 85.1(3) yes
La O4 O1 6_445 . . 54.06(19) yes
La O4 O1 6_445 . 5_655 54.06(19) yes
La O4 O2 6_445 . . 118.1(4) yes
La O4 O2 6_445 . 5_645 118.1(4) yes
La O4 O3 6_445 . . 115.1(3) yes
La O4 O3 6_445 . 6_445 55.6(3) yes
La O4 O3 6_445 . 3_445 55.6(3) yes
La O4 O3 6_445 . 4_555 115.1(3) yes
Nb O4 Nb . . 4_555 166.7(4) yes
Nb O4 O1 . . . 46.00(19) yes
Nb O4 O1 . . 5_655 120.7(3) yes
Nb O4 O2 . . . 46.39(16) yes
Nb O4 O2 . . 5_645 146.9(3) yes
Nb O4 O3 . . . 46.9(3) yes
Nb O4 O3 . . 6_445 131.0(7) yes
Nb O4 O3 . . 3_445 47.2(3) yes
Nb O4 O3 . . 4_555 131.5(7) yes
Nb O4 Nb 4_555 . . 166.7(4) yes
Nb O4 O1 4_555 . . 120.7(3) yes
Nb O4 O1 4_555 . 5_655 46.00(19) yes
Nb O4 O2 4_555 . . 146.9(3) yes
Nb O4 O2 4_555 . 5_645 46.39(16) yes
Nb O4 O3 4_555 . . 131.5(7) yes
Nb O4 O3 4_555 . 6_445 47.2(3) yes
Nb O4 O3 4_555 . 3_445 131.0(7) yes
Nb O4 O3 4_555 . 4_555 46.9(3) yes
O1 O4 O1 . . 5_655 74.7(3) yes
O1 O4 O2 . . . 92.4(2) yes
O1 O4 O2 . . 5_645 167.1(3) yes
O1 O4 O3 . . . 61.1(3) yes
O1 O4 O3 . . 6_445 109.4(4) yes
O1 O4 O3 . . 3_445 61.1(3) yes
O1 O4 O3 . . 4_555 109.8(4) yes
O1 O4 O1 5_655 . . 74.7(3) yes
O1 O4 O2 5_655 . . 167.1(3) yes
O1 O4 O2 5_655 . 5_645 92.4(2) yes
O1 O4 O3 5_655 . . 109.8(4) yes
O1 O4 O3 5_655 . 6_445 61.1(3) yes
O1 O4 O3 5_655 . 3_445 109.4(4) yes
O1 O4 O3 5_655 . 4_555 61.1(3) yes
O2 O4 O2 . . 5_645 100.5(3) yes
O2 O4 O3 . . . 62.5(3) yes
O2 O4 O3 . . 6_445 125.2(5) yes
O2 O4 O3 . . 3_445 62.8(3) yes
O2 O4 O3 . . 4_555 125.5(6) yes
O2 O4 O2 5_645 . . 100.5(3) yes
O2 O4 O3 5_645 . . 125.5(6) yes
O2 O4 O3 5_645 . 6_445 62.8(3) yes
O2 O4 O3 5_645 . 3_445 125.2(5) yes
O2 O4 O3 5_645 . 4_555 62.5(3) yes
O3 O4 O3 . . 6_445 169.3(4) yes
O3 O4 O3 . . 3_445 94.1(4) yes
O3 O4 O3 . . 4_555 85.3(6) yes
O3 O4 O3 6_445 . . 169.3(4) yes
O3 O4 O3 6_445 . 3_445 84.5(6) yes
O3 O4 O3 6_445 . 4_555 94.1(4) yes
O3 O4 O3 3_445 . . 94.1(4) yes
O3 O4 O3 3_445 . 6_445 84.5(6) yes
O3 O4 O3 3_445 . 4_555 169.3(4) yes
O3 O4 O3 4_555 . . 85.3(6) yes
O3 O4 O3 4_555 . 6_445 94.1(4) yes
O3 O4 O3 4_555 . 3_445 169.3(4) yes
Cu O5 Nb . . . 171.9(3) yes
Cu O5 O1 . . . 145.6(3) yes
Cu O5 O2 . . . 130.3(3) yes
Cu O5 O3 . . . 138.1(7) yes
Cu O5 O3 . . 3_445 138.7(7) yes
Nb O5 O1 . . . 42.51(16) yes
Nb O5 O2 . . . 41.59(18) yes
Nb O5 O3 . . . 41.2(4) yes
Nb O5 O3 . . 3_445 40.9(4) yes
O1 O5 O2 . . . 84.1(2) yes
O1 O5 O3 . . . 55.9(2) yes
O1 O5 O3 . . 3_445 55.7(2) yes
O2 O5 O3 . . . 56.1(2) yes
O2 O5 O3 . . 3_445 56.2(2) yes
O3 O5 O3 . . 3_445 82.2(4) yes
O3 O5 O3 3_445 . . 82.2(4) yes
Cu Cl1 Cu . . 6_546 109.6(2) yes
Cu Cl1 Cl2 . . . 119(5) yes
Cu Cl1 Cl2 . . 2_645 54.4(15) yes
Cu Cl1 Cu 6_546 . . 109.6(2) yes
Cu Cl1 Cl2 6_546 . . 132(5) yes
Cu Cl1 Cl2 6_546 . 2_645 55.2(15) yes
Cl2 Cl1 Cl2 . . 2_645 173(5) yes
Cl2 Cl1 Cl2 2_645 . . 173(5) yes
Cu Cl2 Cu . . 5_656 84(2) yes
Cu Cl2 Cu . . 2_655 175(3) yes
Cu Cl2 Cl1 . . . 45(4) yes
Cu Cl2 Cl1 . . 2_655 134(3) yes
Cu Cl2 Cu 5_656 . . 84(2) yes
Cu Cl2 Cu 5_656 . 2_655 101.0(19) yes
Cu Cl2 Cl1 5_656 . . 129(6) yes
Cu Cl2 Cl1 5_656 . 2_655 50.3(10) yes
Cu Cl2 Cu 2_655 . . 175(3) yes
Cu Cl2 Cu 2_655 . 5_656 101.0(19) yes
Cu Cl2 Cl1 2_655 . . 130(6) yes
Cu Cl2 Cl1 2_655 . 2_655 50.7(10) yes
Cl1 Cl2 Cl1 . . 2_655 179(7) yes
Cl1 Cl2 Cl1 2_655 . . 179(7) yes

loop_
_geom_bond_atom_site_label_1
_geom_bond_atom_site_label_2
_geom_bond_site_symmetry_1
_geom_bond_site_symmetry_2
_geom_bond_distance
_geom_bond_publ_flag
Cu O5 . . 1.860(5) yes
Cu O5 . 4_556 1.860(5) yes
Cu Cl1 . . 2.378(8) yes
Cu Cl1 . 6_446 2.370(8) yes
Cu Cl2 . . 2.93(7) yes
Cu Cl2 . 5_656 2.53(7) yes
Cu Cl2 . 2_645 2.50(7) yes
La O1 . 2_645 2.601(6) yes
La O1 . 6_545 2.601(6) yes
La O2 . . 2.766(8) yes
La O2 . 5_645 2.766(8) yes
La O3 . . 2.632(7) yes
La O3 . 2_645 2.638(7) yes
La O3 . 7_645 2.638(7) yes
La O3 . 4_555 2.632(7) yes
La O4 . . 2.524(13) yes
La O4 . 5_645 2.527(13) yes
La O4 . 2_645 2.957(12) yes
La O4 . 6_545 2.961(12) yes
Nb O1 . . 2.006(3) yes
Nb O2 . . 1.9619(12) yes
Nb O3 . . 1.979(15) yes
Nb O3 . 3_445 1.998(15) yes
Nb O4 . . 2.2525(10) yes
Nb O5 . . 1.770(5) yes
O1 O3 . . 2.737(11) yes
O1 O3 . 2_655 2.746(11) yes
O1 O3 . 3_445 2.746(11) yes
O1 O3 . 8_655 2.737(11) yes
O1 O4 . . 2.747(8) yes
O1 O4 . 5_655 2.747(8) yes
O1 O5 . . 2.915(9) yes
O1 O5 . 8_655 2.915(9) yes
O2 O3 . . 2.740(11) yes
O2 O3 . 2_645 2.760(11) yes
O2 O3 . 3_445 2.760(11) yes
O2 O3 . 8_645 2.740(11) yes
O2 O4 . . 2.644(9) yes
O2 O4 . 5_645 2.644(9) yes
O2 O5 . . 2.895(9) yes
O2 O5 . 8_645 2.895(9) yes
O3 O4 . . 2.636(17) yes
O3 O4 . 6_545 2.655(17) yes
O3 O5 . . 2.930(15) yes
O3 O5 . 3_545 2.964(15) yes
Cl1 Cl2 . . 0.91(5) yes
Cl1 Cl2 . 2_645 2.97(5) yes
